data_7040801
loop_
_publ_author_name
'Qu, Xiaoni'
'Zhai, Lianjie'
'Wang, Bozhou'
'Wei, Qing'
'Xie, Gang'
'Chen, Sanping'
'Gao, Shengli'

_publ_section_title
;
 Copper-based energetic MOFs with 3-nitro-1H-1,2,4-triazole:
 solvent-dependent syntheses, structures and energetic performances.
;
_journal_issue 43
_journal_name_full 'Dalton transactions (Cambridge, England : 2003)'
_journal_page_first 17304
_journal_page_last 17311
_journal_paper_doi 10.1039/c6dt03631g
_journal_volume 45
_journal_year 2016
_chemical_formula_moiety 'C5 H7 Cu N8 O3'
_chemical_formula_sum 'C5 H7 Cu N8 O3'
_chemical_formula_weight 290.73
_chemical_name_systematic
; 
 ? 
;
_space_group_IT_number 14
_symmetry_cell_setting monoclinic
_symmetry_space_group_name_Hall '-P 2ybc'
_symmetry_space_group_name_H-M 'P 1 21/c 1'
_atom_sites_solution_hydrogens geom
_atom_sites_solution_primary direct
_atom_sites_solution_secondary difmap
_audit_creation_method SHELXL-97
_audit_update_record
;
2015-10-27 deposited with the CCDC.
2016-10-03 downloaded from the CCDC.
;
_cell_angle_alpha 90.00
_cell_angle_beta 123.695(3)
_cell_angle_gamma 90.00
_cell_formula_units_Z 4
_cell_length_a 9.474(2)
_cell_length_b 20.735(6)
_cell_length_c 6.5828(19)
_cell_measurement_reflns_used 570
_cell_measurement_temperature 296(2)
_cell_measurement_theta_max 18.51
_cell_measurement_theta_min 3.25
_cell_volume 1075.9(5)
_computing_cell_refinement 'Bruker SAINT'
_computing_data_collection 'Bruker APEX2'
_computing_data_reduction 'Bruker SAINT'
_computing_molecular_graphics 'Bruker SHELXTL'
_computing_publication_material 'Bruker SHELXTL'
_computing_structure_refinement 'SHELXL-97 (Sheldrick, 2008)'
_computing_structure_solution 'SHELXS-97 (Sheldrick, 2008)'
_diffrn_ambient_temperature 296(2)
_diffrn_measured_fraction_theta_full 0.997
_diffrn_measured_fraction_theta_max 0.997
_diffrn_measurement_device_type 'Bruker APEX-II CCD'
_diffrn_radiation_monochromator graphite
_diffrn_radiation_source 'fine-focus sealed tube'
_diffrn_radiation_type MoK\a
_diffrn_radiation_wavelength 0.71073
_diffrn_reflns_av_R_equivalents 0.0669
_diffrn_reflns_av_sigmaI/netI 0.0869
_diffrn_reflns_limit_h_max 8
_diffrn_reflns_limit_h_min -11
_diffrn_reflns_limit_k_max 24
_diffrn_reflns_limit_k_min -20
_diffrn_reflns_limit_l_max 7
_diffrn_reflns_limit_l_min -7
_diffrn_reflns_number 5320
_diffrn_reflns_theta_full 25.03
_diffrn_reflns_theta_max 25.03
_diffrn_reflns_theta_min 1.96
_exptl_absorpt_coefficient_mu 2.043
_exptl_absorpt_correction_T_max 0.7629
_exptl_absorpt_correction_T_min 0.6508
_exptl_absorpt_correction_type multi-scan
_exptl_absorpt_process_details SADABS
_exptl_crystal_colour green
_exptl_crystal_density_diffrn 1.795
_exptl_crystal_density_method 'not measured'
_exptl_crystal_description block
_exptl_crystal_F_000 584
_exptl_crystal_size_max 0.23
_exptl_crystal_size_mid 0.20
_exptl_crystal_size_min 0.14
_refine_diff_density_max 0.508
_refine_diff_density_min -0.543
_refine_diff_density_rms 0.156
_refine_ls_extinction_method none
_refine_ls_goodness_of_fit_ref 1.034
_refine_ls_hydrogen_treatment mixed
_refine_ls_matrix_type full
_refine_ls_number_parameters 156
_refine_ls_number_reflns 1890
_refine_ls_number_restraints 0
_refine_ls_restrained_S_all 1.034
_refine_ls_R_factor_all 0.0924
_refine_ls_R_factor_gt 0.0480
_refine_ls_shift/su_max 0.000
_refine_ls_shift/su_mean 0.000
_refine_ls_structure_factor_coef Fsqd
_refine_ls_weighting_details 'calc w=1/[\s^2^(Fo^2^)+(0.0700P)^2^+0.0000P] where P=(Fo^2^+2Fc^2^)/3'
_refine_ls_weighting_scheme calc
_refine_ls_wR_factor_gt 0.1066
_refine_ls_wR_factor_ref 0.1495
_reflns_number_gt 1222
_reflns_number_total 1890
_reflns_threshold_expression >2sigma(I)
_cod_data_source_file c6dt03631g2.cif
_cod_data_source_block xb8725
_cod_depositor_comments 'Adding full bibliography for 7040801--7040803.cif.'
_cod_original_sg_symbol_H-M 'P 21/c'
_cod_database_code 7040801

loop_
_symmetry_equiv_pos_as_xyz
'x, y, z'
'-x, y+1/2, -z+1/2'
'-x, -y, -z'
'x, -y-1/2, z-1/2'

loop_
_atom_site_label
_atom_site_type_symbol
_atom_site_fract_x
_atom_site_fract_y
_atom_site_fract_z
_atom_site_U_iso_or_equiv
_atom_site_adp_type
_atom_site_occupancy
_atom_site_symmetry_multiplicity
_atom_site_calc_flag
_atom_site_refinement_flags
Cu1 Cu 0.57680(9) 0.21313(4) 0.19966(12) 0.0354(3) Uani 1 1 d .
O1 O 1.0077(8) 0.4333(3) 0.1056(12) 0.0777(19) Uani 1 1 d .
O2 O 0.8101(7) 0.3826(3) -0.2162(10) 0.0628(15) Uani 1 1 d .
O3 O 0.4469(6) 0.1304(2) 0.1395(8) 0.0508(13) Uani 1 1 d .
N1 N 0.7366(6) 0.1895(3) 0.5498(9) 0.0361(13) Uani 1 1 d .
N2 N 0.7455(6) 0.2814(3) 0.2430(9) 0.0371(13) Uani 1 1 d .
N3 N 0.9561(7) 0.3539(3) 0.3954(11) 0.0538(17) Uani 1 1 d .
N4 N 0.8976(8) 0.3923(3) 0.0037(13) 0.0506(16) Uani 1 1 d .
N5 N 0.4438(7) 0.2319(3) -0.1517(9) 0.0439(15) Uani 1 1 d .
N6 N 0.3008(8) 0.2129(3) -0.2904(10) 0.0466(15) Uani 1 1 d .
N7 N 0.1668(9) 0.1957(4) -0.4252(13) 0.075(2) Uani 1 1 d .
N8 N 0.3194(7) 0.0566(3) 0.2389(11) 0.0530(16) Uani 1 1 d .
C1 C 0.8785(9) 0.3086(4) 0.4443(13) 0.0489(19) Uani 1 1 d .
C2 C 0.8657(8) 0.3515(3) 0.1561(13) 0.0387(16) Uani 1 1 d .
C3 C 0.3750(9) 0.1152(4) 0.2436(13) 0.052(2) Uani 1 1 d .
H3 H 0.3597 0.1469 0.3294 0.062 Uiso 1 1 calc R
C4 C 0.2263(11) 0.0438(4) 0.3542(17) 0.084(3) Uani 1 1 d .
H4A H 0.2800 0.0091 0.4689 0.126 Uiso 1 1 calc R
H4B H 0.1114 0.0322 0.2310 0.126 Uiso 1 1 calc R
H4C H 0.2268 0.0818 0.4377 0.126 Uiso 1 1 calc R
C5 C 0.3287(11) 0.0070(4) 0.0996(16) 0.079(3) Uani 1 1 d .
H5A H 0.3465 0.0256 -0.0180 0.119 Uiso 1 1 calc R
H5B H 0.2246 -0.0170 0.0164 0.119 Uiso 1 1 calc R
H5C H 0.4213 -0.0212 0.2057 0.119 Uiso 1 1 calc R

loop_
_atom_site_aniso_label
_atom_site_aniso_U_11
_atom_site_aniso_U_22
_atom_site_aniso_U_33
_atom_site_aniso_U_23
_atom_site_aniso_U_13
_atom_site_aniso_U_12
Cu1 0.0312(5) 0.0527(6) 0.0245(4) -0.0011(4) 0.0168(4) -0.0046(4)
O1 0.099(5) 0.059(4) 0.107(5) -0.023(4) 0.077(4) -0.036(4)
O2 0.067(4) 0.077(4) 0.060(4) 0.016(3) 0.045(3) 0.000(3)
O3 0.057(3) 0.059(3) 0.050(3) -0.006(2) 0.037(3) -0.018(3)
N1 0.034(3) 0.047(3) 0.028(3) -0.003(3) 0.018(3) 0.000(3)
N2 0.031(3) 0.058(4) 0.026(3) -0.003(3) 0.019(2) -0.005(3)
N3 0.047(4) 0.077(5) 0.038(3) -0.015(3) 0.024(3) -0.019(3)
N4 0.060(4) 0.050(4) 0.057(4) 0.006(3) 0.042(4) 0.009(3)
N5 0.034(3) 0.070(4) 0.026(3) 0.001(3) 0.015(3) -0.009(3)
N6 0.039(4) 0.066(4) 0.033(3) 0.000(3) 0.019(3) -0.008(3)
N7 0.047(4) 0.106(6) 0.053(4) -0.004(4) 0.015(4) -0.022(4)
N8 0.044(4) 0.055(4) 0.062(4) 0.011(3) 0.031(3) 0.002(3)
C1 0.038(4) 0.068(5) 0.040(4) -0.016(4) 0.021(4) -0.016(4)
C2 0.040(4) 0.040(4) 0.050(4) -0.001(3) 0.034(4) -0.002(3)
C3 0.051(5) 0.061(6) 0.049(5) 0.001(4) 0.031(4) -0.001(4)
C4 0.074(6) 0.092(7) 0.103(7) 0.037(6) 0.059(6) -0.003(5)
C5 0.089(7) 0.062(6) 0.081(7) -0.003(5) 0.043(6) -0.007(5)

loop_
_atom_type_symbol
_atom_type_description
_atom_type_scat_dispersion_real
_atom_type_scat_dispersion_imag
_atom_type_scat_source
C C 0.0033 0.0016 'International Tables Vol C Tables 4.2.6.8 and 6.1.1.4'
H H 0.0000 0.0000 'International Tables Vol C Tables 4.2.6.8 and 6.1.1.4'
Cu Cu 0.3201 1.2651 'International Tables Vol C Tables 4.2.6.8 and 6.1.1.4'
N N 0.0061 0.0033 'International Tables Vol C Tables 4.2.6.8 and 6.1.1.4'
O O 0.0106 0.0060 'International Tables Vol C Tables 4.2.6.8 and 6.1.1.4'

loop_
_geom_angle_atom_site_label_1
_geom_angle_atom_site_label_2
_geom_angle_atom_site_label_3
_geom_angle
_geom_angle_site_symmetry_1
_geom_angle_site_symmetry_3
N5 Cu1 N1 172.0(2) . .
N5 Cu1 O3 90.8(2) . .
N1 Cu1 O3 90.4(2) . .
N5 Cu1 N2 88.2(2) . .
N1 Cu1 N2 88.6(2) . .
O3 Cu1 N2 164.9(2) . .
N5 Cu1 N5 105.1(2) . 4_566
N1 Cu1 N5 82.66(19) . 4_566
O3 Cu1 N5 95.0(2) . 4_566
N2 Cu1 N5 99.8(2) . 4_566
C3 O3 Cu1 124.6(5) . .
C2 N1 N2 103.2(5) 4_566 4_566
C2 N1 Cu1 130.8(4) 4_566 .
N2 N1 Cu1 125.7(4) 4_566 .
C1 N2 N1 105.8(5) . 4_565
C1 N2 Cu1 131.7(5) . .
N1 N2 Cu1 122.6(4) 4_565 .
C2 N3 C1 100.5(6) . .
O1 N4 O2 125.4(7) . .
O1 N4 C2 117.7(7) . .
O2 N4 C2 116.9(6) . .
N6 N5 Cu1 123.0(4) . .
N6 N5 Cu1 119.6(4) . 4_565
Cu1 N5 Cu1 117.3(2) . 4_565
N7 N6 N5 178.3(7) . .
C3 N8 C5 121.2(7) . .
C3 N8 C4 120.1(7) . .
C5 N8 C4 118.3(7) . .
N3 C1 N2 113.4(6) . .
N3 C2 N1 117.0(6) . 4_565
N3 C2 N4 123.7(6) . .
N1 C2 N4 119.3(6) 4_565 .
O3 C3 N8 123.7(7) . .
O3 C3 H3 118.2 . .
N8 C3 H3 118.2 . .
N8 C4 H4A 109.5 . .
N8 C4 H4B 109.5 . .
H4A C4 H4B 109.5 . .
N8 C4 H4C 109.5 . .
H4A C4 H4C 109.5 . .
H4B C4 H4C 109.5 . .
N8 C5 H5A 109.5 . .
N8 C5 H5B 109.5 . .
H5A C5 H5B 109.5 . .
N8 C5 H5C 109.5 . .
H5A C5 H5C 109.5 . .
H5B C5 H5C 109.5 . .

loop_
_geom_bond_atom_site_label_1
_geom_bond_atom_site_label_2
_geom_bond_distance
_geom_bond_site_symmetry_2
Cu1 N5 1.964(5) .
Cu1 N1 1.993(5) .
Cu1 O3 2.018(5) .
Cu1 N2 2.033(5) .
Cu1 N5 2.282(5) 4_566
O1 N4 1.218(7) .
O2 N4 1.222(7) .
O3 C3 1.246(7) .
N1 C2 1.327(8) 4_566
N1 N2 1.367(7) 4_566
N2 C1 1.345(8) .
N2 N1 1.367(7) 4_565
N3 C2 1.311(8) .
N3 C1 1.336(9) .
N4 C2 1.467(8) .
N5 N6 1.206(7) .
N5 Cu1 2.282(5) 4_565
N6 N7 1.130(8) .
N8 C3 1.316(9) .
N8 C5 1.413(10) .
N8 C4 1.472(9) .
C2 N1 1.327(8) 4_565
C3 H3 0.9300 .
C4 H4A 0.9600 .
C4 H4B 0.9600 .
C4 H4C 0.9600 .
C5 H5A 0.9600 .
C5 H5B 0.9600 .
C5 H5C 0.9600 .

loop_
_geom_torsion_atom_site_label_1
_geom_torsion_atom_site_label_2
_geom_torsion_atom_site_label_3
_geom_torsion_atom_site_label_4
_geom_torsion
_geom_torsion_site_symmetry_1
_geom_torsion_site_symmetry_4
N5 Cu1 O3 C3 -127.5(6) . .
N1 Cu1 O3 C3 60.4(6) . .
N2 Cu1 O3 C3 146.5(7) . .
N5 Cu1 O3 C3 -22.3(6) 4_566 .
N5 Cu1 N1 C2 -22(2) . 4_566
O3 Cu1 N1 C2 77.6(6) . 4_566
N2 Cu1 N1 C2 -87.4(6) . 4_566
N5 Cu1 N1 C2 172.5(6) 4_566 4_566
N5 Cu1 N1 N2 151.5(15) . 4_566
O3 Cu1 N1 N2 -109.4(5) . 4_566
N2 Cu1 N1 N2 85.7(4) . 4_566
N5 Cu1 N1 N2 -14.4(5) 4_566 4_566
N5 Cu1 N2 C1 170.4(6) . .
N1 Cu1 N2 C1 -16.9(6) . .
O3 Cu1 N2 C1 -103.3(9) . .
N5 Cu1 N2 C1 65.4(6) 4_566 .
N5 Cu1 N2 N1 -7.9(5) . 4_565
N1 Cu1 N2 N1 164.8(5) . 4_565
O3 Cu1 N2 N1 78.4(9) . 4_565
N5 Cu1 N2 N1 -112.9(5) 4_566 4_565
N1 Cu1 N5 N6 127.0(15) . .
O3 Cu1 N5 N6 27.9(6) . .
N2 Cu1 N5 N6 -167.2(6) . .
N5 Cu1 N5 N6 -67.5(5) 4_566 .
N1 Cu1 N5 Cu1 -49.0(18) . 4_565
O3 Cu1 N5 Cu1 -148.1(3) . 4_565
N2 Cu1 N5 Cu1 16.8(3) . 4_565
N5 Cu1 N5 Cu1 116.5(4) 4_566 4_565
Cu1 N5 N6 N7 -173(100) . .
Cu1 N5 N6 N7 3(29) 4_565 .
C2 N3 C1 N2 -1.2(8) . .
N1 N2 C1 N3 0.5(8) 4_565 .
Cu1 N2 C1 N3 -178.0(5) . .
C1 N3 C2 N1 1.6(8) . 4_565
C1 N3 C2 N4 -179.8(6) . .
O1 N4 C2 N3 -4.6(10) . .
O2 N4 C2 N3 175.8(6) . .
O1 N4 C2 N1 173.8(6) . 4_565
O2 N4 C2 N1 -5.7(9) . 4_565
Cu1 O3 C3 N8 -166.4(5) . .
C5 N8 C3 O3 -4.0(11) . .
C4 N8 C3 O3 -176.2(7) . .
